data_7710295
loop_
_publ_author_name
'Trifonov, Alexander'
'Selikhov, Alexander N.'
'Pechenkina, Polina'
'Cherkasov, Anton'
'Nelyubina, Yulia V.'
'Glukhova, Tatyana'

_publ_section_title
;
 \p-Carbazolyl supported bis(alkyl) complexes of Sc, Y and La for
 \a-olefin polymerization and hydrogenation
;
_journal_name_full 'Dalton Transactions'
_journal_paper_doi 10.1039/D2DT01188C
_journal_year 2022
_chemical_formula_moiety 'C40 H70 N O Sc Si2, C5 H12'
_chemical_formula_sum 'C45 H82 N O Sc Si2'
_chemical_formula_weight 754.25
_space_group_crystal_system monoclinic
_space_group_IT_number 14
_space_group_name_Hall '-P 2ybc'
_space_group_name_H-M_alt 'P 1 21/c 1'
_atom_sites_solution_hydrogens geom
_atom_sites_solution_primary dual
_atom_sites_solution_secondary difmap
_audit_creation_method SHELXL-2018/3
_audit_update_record
;
2022-04-04 deposited with the CCDC.	2022-05-19 downloaded from the CCDC.
;
_cell_angle_alpha 90
_cell_angle_beta 93.099(2)
_cell_angle_gamma 90
_cell_formula_units_Z 4
_cell_length_a 10.9924(5)
_cell_length_b 15.8617(7)
_cell_length_c 27.3052(12)
_cell_measurement_reflns_used 9855
_cell_measurement_temperature 100(2)
_cell_measurement_theta_max 25.35
_cell_measurement_theta_min 2.26
_cell_volume 4753.9(4)
_computing_cell_refinement 'Saint 8.37a'
_computing_data_collection APEX4
_computing_data_reduction 'Saint 8.37a'
_computing_structure_refinement 'SHELXL 2018/3'
_computing_structure_solution 'SHELXT 2018/2'
_diffrn_ambient_temperature 100(2)
_diffrn_measured_fraction_theta_full 0.996
_diffrn_measured_fraction_theta_max 0.996
_diffrn_measurement_device_type 'Bruker D8 Quest (CMOS)'
_diffrn_measurement_method '\w scans'
_diffrn_radiation_type MoK\a
_diffrn_radiation_wavelength 0.71073
_diffrn_reflns_av_R_equivalents 0.1048
_diffrn_reflns_av_unetI/netI 0.0780
_diffrn_reflns_Laue_measured_fraction_full 0.996
_diffrn_reflns_Laue_measured_fraction_max 0.996
_diffrn_reflns_limit_h_max 13
_diffrn_reflns_limit_h_min -13
_diffrn_reflns_limit_k_max 18
_diffrn_reflns_limit_k_min -18
_diffrn_reflns_limit_l_max 32
_diffrn_reflns_limit_l_min -32
_diffrn_reflns_number 53000
_diffrn_reflns_point_group_measured_fraction_full 0.996
_diffrn_reflns_point_group_measured_fraction_max 0.996
_diffrn_reflns_theta_full 25.119
_diffrn_reflns_theta_max 25.119
_diffrn_reflns_theta_min 2.256
_diffrn_source 'microfocus source'
_exptl_absorpt_coefficient_mu 0.236
_exptl_absorpt_correction_T_max 0.958
_exptl_absorpt_correction_T_min 0.795
_exptl_absorpt_correction_type multi-scan
_exptl_absorpt_process_details SADABS
_exptl_crystal_colour colorless
_exptl_crystal_density_diffrn 1.054
_exptl_crystal_description prism
_exptl_crystal_F_000 1664
_exptl_crystal_size_max 0.170
_exptl_crystal_size_mid 0.090
_exptl_crystal_size_min 0.050
_refine_diff_density_max 0.413
_refine_diff_density_min -0.395
_refine_diff_density_rms 0.063
_refine_ls_extinction_method none
_refine_ls_goodness_of_fit_ref 1.047
_refine_ls_hydrogen_treatment constr
_refine_ls_matrix_type full
_refine_ls_number_parameters 550
_refine_ls_number_reflns 8443
_refine_ls_number_restraints 182
_refine_ls_restrained_S_all 1.042
_refine_ls_R_factor_all 0.1027
_refine_ls_R_factor_gt 0.0579
_refine_ls_shift/su_max 0.001
_refine_ls_shift/su_mean 0.000
_refine_ls_structure_factor_coef Fsqd
_refine_ls_weighting_details 'w=1/[\s^2^(Fo^2^)+(0.0392P)^2^+6.4507P] where P=(Fo^2^+2Fc^2^)/3'
_refine_ls_weighting_scheme calc
_refine_ls_wR_factor_gt 0.1146
_refine_ls_wR_factor_ref 0.1318
_reflns_Friedel_coverage 0.000
_reflns_number_gt 5769
_reflns_number_total 8443
_reflns_threshold_expression 'I > 2\s(I)'
_cod_data_source_file d2dt01188c2.cif
_cod_data_source_block scncarbch2sime3
_cod_original_sg_symbol_H-M 'P 21/c'
_cod_database_code 7710295
_shelx_shelxl_version_number 2018/3
_shelx_space_group_comment
;
The symmetry employed for this shelxl refinement is uniquely defined
by the following loop, which should always be used as a source of
symmetry information in preference to the above space-group names.
They are only intended as comments.
;
_shelx_estimated_absorpt_t_min 0.961
_shelx_estimated_absorpt_t_max 0.988

loop_
_space_group_symop_operation_xyz
'x, y, z'
'-x, y+1/2, -z+1/2'
'-x, -y, -z'
'x, -y-1/2, z-1/2'

loop_
_atom_site_label
_atom_site_type_symbol
_atom_site_fract_x
_atom_site_fract_y
_atom_site_fract_z
_atom_site_U_iso_or_equiv
_atom_site_adp_type
_atom_site_occupancy
_atom_site_site_symmetry_order
_atom_site_calc_flag
_atom_site_refinement_flags_posn
_atom_site_refinement_flags_adp
_atom_site_refinement_flags_occupancy
_atom_site_disorder_assembly
_atom_site_disorder_group
Sc1 Sc 0.40646(5) 0.71159(3) 0.81646(2) 0.01470(15) Uani 1 1 d . . . . .
Si1 Si 0.12258(8) 0.82787(6) 0.80017(3) 0.0210(2) Uani 1 1 d . . . . .
Si2 Si 0.41644(9) 0.75647(6) 0.95089(3) 0.0290(2) Uani 1 1 d . . . . .
N1 N 0.5050(2) 0.59702(15) 0.78052(9) 0.0147(5) Uani 1 1 d . . . . .
C1 C 0.4373(2) 0.55455(17) 0.81456(10) 0.0120(6) Uani 1 1 d . . . . .
C2 C 0.4788(2) 0.50866(17) 0.85734(11) 0.0137(6) Uani 1 1 d . . . . .
C3 C 0.3891(3) 0.47787(18) 0.88580(11) 0.0157(7) Uani 1 1 d . . . . .
H3A H 0.414272 0.447766 0.914673 0.019 Uiso 1 1 calc R U . . .
C4 C 0.2611(2) 0.48768(17) 0.87530(10) 0.0139(6) Uani 1 1 d . . . . .
C5 C 0.2229(3) 0.52615(17) 0.83256(10) 0.0144(7) Uani 1 1 d . . . . .
H5A H 0.138474 0.530605 0.823570 0.017 Uiso 1 1 calc R U . . .
C6 C 0.3101(2) 0.55919(18) 0.80192(10) 0.0136(6) Uani 1 1 d . . . . .
C7 C 0.2995(2) 0.59948(17) 0.75483(10) 0.0135(6) Uani 1 1 d . . . . .
C8 C 0.1990(3) 0.61455(17) 0.72189(11) 0.0161(7) Uani 1 1 d . . . . .
H8A H 0.118905 0.601722 0.730972 0.019 Uiso 1 1 calc R U . . .
C9 C 0.2175(3) 0.64769(17) 0.67685(10) 0.0139(6) Uani 1 1 d . . . . .
C10 C 0.3396(3) 0.66541(18) 0.66470(11) 0.0161(7) Uani 1 1 d . . . . .
H10A H 0.351365 0.688217 0.633127 0.019 Uiso 1 1 calc R U . . .
C11 C 0.4416(3) 0.65203(17) 0.69516(11) 0.0148(7) Uani 1 1 d . . . . .
C12 C 0.4206(2) 0.61839(17) 0.74239(11) 0.0132(6) Uani 1 1 d . . . . .
C13 C 0.6144(2) 0.48854(18) 0.86764(11) 0.0167(7) Uani 1 1 d . . . . .
C14 C 0.6571(3) 0.43341(19) 0.82591(11) 0.0220(7) Uani 1 1 d . . . . .
H14A H 0.642104 0.462827 0.794609 0.033 Uiso 1 1 calc R U . . .
H14B H 0.612143 0.380035 0.825213 0.033 Uiso 1 1 calc R U . . .
H14C H 0.744474 0.422051 0.831196 0.033 Uiso 1 1 calc R U . . .
C15 C 0.6900(3) 0.56978(19) 0.87016(12) 0.0247(8) Uani 1 1 d . . . . .
H15A H 0.659340 0.607127 0.895294 0.037 Uiso 1 1 calc R U . . .
H15B H 0.683527 0.598191 0.838258 0.037 Uiso 1 1 calc R U . . .
H15C H 0.775499 0.555964 0.878553 0.037 Uiso 1 1 calc R U . . .
C16 C 0.6375(3) 0.4405(2) 0.91600(11) 0.0225(7) Uani 1 1 d . . . . .
H16A H 0.607970 0.473975 0.943073 0.034 Uiso 1 1 calc R U . . .
H16B H 0.725106 0.430301 0.921660 0.034 Uiso 1 1 calc R U . . .
H16C H 0.594326 0.386423 0.914170 0.034 Uiso 1 1 calc R U . . .
C17 C 0.1736(3) 0.45273(19) 0.91204(11) 0.0182(7) Uani 1 1 d . . . . .
C18 C 0.0399(3) 0.4716(2) 0.89657(12) 0.0224(7) Uani 1 1 d . . . . .
H18A H -0.012916 0.449367 0.921320 0.034 Uiso 1 1 calc R U . . .
H18B H 0.018941 0.444875 0.864880 0.034 Uiso 1 1 calc R U . . .
H18C H 0.028276 0.532730 0.893655 0.034 Uiso 1 1 calc R U . . .
C19 C 0.1891(3) 0.35678(19) 0.91584(12) 0.0240(8) Uani 1 1 d . . . . .
H19A H 0.134996 0.334558 0.940123 0.036 Uiso 1 1 calc R U . . .
H19B H 0.273817 0.343449 0.925991 0.036 Uiso 1 1 calc R U . . .
H19C H 0.168437 0.331039 0.883841 0.036 Uiso 1 1 calc R U . . .
C20 C 0.2018(3) 0.4925(2) 0.96247(11) 0.0264(8) Uani 1 1 d . . . . .
H20A H 0.145200 0.470410 0.985835 0.040 Uiso 1 1 calc R U . . .
H20B H 0.192780 0.553849 0.960040 0.040 Uiso 1 1 calc R U . . .
H20C H 0.285581 0.478709 0.973813 0.040 Uiso 1 1 calc R U . . .
C21 C 0.1150(3) 0.66142(19) 0.63732(11) 0.0172(7) Uani 1 1 d . . . . .
C22 C 0.1212(3) 0.75141(19) 0.61667(12) 0.0221(7) Uani 1 1 d . . . . .
H22A H 0.113345 0.792184 0.643276 0.033 Uiso 1 1 calc R U . . .
H22B H 0.054630 0.759718 0.591776 0.033 Uiso 1 1 calc R U . . .
H22C H 0.199429 0.759681 0.601778 0.033 Uiso 1 1 calc R U . . .
C23 C -0.0110(3) 0.6492(2) 0.65743(12) 0.0235(8) Uani 1 1 d . . . . .
H23A H -0.021047 0.688304 0.684680 0.035 Uiso 1 1 calc R U . . .
H23B H -0.018832 0.591081 0.669090 0.035 Uiso 1 1 calc R U . . .
H23C H -0.073841 0.660230 0.631390 0.035 Uiso 1 1 calc R U . . .
C24 C 0.1302(3) 0.5975(2) 0.59617(11) 0.0253(8) Uani 1 1 d . . . . .
H24A H 0.211512 0.603483 0.583482 0.038 Uiso 1 1 calc R U . . .
H24B H 0.068293 0.607721 0.569669 0.038 Uiso 1 1 calc R U . . .
H24C H 0.120698 0.540295 0.608982 0.038 Uiso 1 1 calc R U . . .
C25 C 0.5713(3) 0.66592(19) 0.67743(11) 0.0201(7) Uani 1 1 d . . . . .
C26 C 0.6399(3) 0.5813(2) 0.67936(13) 0.0304(9) Uani 1 1 d . . . . .
H26A H 0.640935 0.558613 0.712763 0.046 Uiso 1 1 calc R U . . .
H26B H 0.723719 0.590060 0.669912 0.046 Uiso 1 1 calc R U . . .
H26C H 0.598742 0.541376 0.656644 0.046 Uiso 1 1 calc R U . . .
C27 C 0.6399(3) 0.7294(2) 0.71044(12) 0.0310(9) Uani 1 1 d . . . . .
H27A H 0.597138 0.783631 0.708897 0.046 Uiso 1 1 calc R U . . .
H27B H 0.722586 0.736768 0.699344 0.046 Uiso 1 1 calc R U . . .
H27C H 0.644234 0.708695 0.744297 0.046 Uiso 1 1 calc R U . . .
C28 C 0.5700(3) 0.6979(2) 0.62460(12) 0.0298(8) Uani 1 1 d . . . . .
H28A H 0.530239 0.753222 0.622521 0.045 Uiso 1 1 calc R U . . .
H28B H 0.525115 0.658111 0.602962 0.045 Uiso 1 1 calc R U . . .
H28C H 0.653859 0.703040 0.614450 0.045 Uiso 1 1 calc R U . . .
C29 C 0.2750(3) 0.80103(18) 0.78015(12) 0.0193(7) Uani 1 1 d . . . . .
H29A H 0.319009 0.855280 0.778272 0.023 Uiso 1 1 calc R U . . .
H29B H 0.262161 0.780810 0.745954 0.023 Uiso 1 1 calc R U . . .
C30 C 0.1356(3) 0.8941(2) 0.85682(13) 0.0309(8) Uani 1 1 d . . . . .
H30A H 0.173324 0.861030 0.883880 0.046 Uiso 1 1 calc R U . . .
H30B H 0.054267 0.912404 0.865356 0.046 Uiso 1 1 calc R U . . .
H30C H 0.186037 0.943654 0.850913 0.046 Uiso 1 1 calc R U . . .
C31 C 0.0300(3) 0.7319(2) 0.81313(12) 0.0270(8) Uani 1 1 d . . . . .
H31A H 0.076956 0.694759 0.835756 0.040 Uiso 1 1 calc R U . . .
H31B H 0.009911 0.701744 0.782411 0.040 Uiso 1 1 calc R U . . .
H31C H -0.045390 0.748930 0.827999 0.040 Uiso 1 1 calc R U . . .
C32 C 0.0337(3) 0.8919(2) 0.75266(13) 0.0369(9) Uani 1 1 d . . . . .
H32A H 0.081094 0.941726 0.744305 0.055 Uiso 1 1 calc R U . . .
H32B H -0.043510 0.909780 0.765712 0.055 Uiso 1 1 calc R U . . .
H32C H 0.017177 0.857647 0.723184 0.055 Uiso 1 1 calc R U . . .
C33 C 0.3574(3) 0.70891(18) 0.89341(10) 0.0164(7) Uani 1 1 d . . . . .
H33A H 0.270755 0.726193 0.891450 0.020 Uiso 1 1 calc R U . . .
H33B H 0.356514 0.647927 0.901119 0.020 Uiso 1 1 calc R U . . .
C34 C 0.3001(3) 0.7667(3) 0.99811(13) 0.0445(10) Uani 1 1 d . . . . .
H34A H 0.266573 0.710995 1.005063 0.067 Uiso 1 1 calc R U . . .
H34B H 0.234361 0.804023 0.985734 0.067 Uiso 1 1 calc R U . . .
H34C H 0.338464 0.790470 1.028271 0.067 Uiso 1 1 calc R U . . .
C35 C 0.4743(4) 0.8661(3) 0.94075(16) 0.0542(12) Uani 1 1 d . . . . .
H35A H 0.414180 0.897626 0.920234 0.081 Uiso 1 1 calc R U . . .
H35B H 0.551262 0.863315 0.924300 0.081 Uiso 1 1 calc R U . . .
H35C H 0.487677 0.894634 0.972421 0.081 Uiso 1 1 calc R U . . .
C36 C 0.5418(4) 0.6920(3) 0.98070(14) 0.0558(13) Uani 1 1 d . . . . .
H36A H 0.514834 0.633352 0.983409 0.084 Uiso 1 1 calc R U . . .
H36B H 0.563062 0.714385 1.013500 0.084 Uiso 1 1 calc R U . . .
H36C H 0.613381 0.694329 0.960835 0.084 Uiso 1 1 calc R U . . .
O1 O 0.55716(17) 0.79917(12) 0.81992(8) 0.0208(5) Uani 1 1 d D . . . .
C37 C 0.6793(2) 0.78434(19) 0.84239(13) 0.0269(8) Uani 1 1 d D . . . .
H37A H 0.725709 0.746098 0.821652 0.032 Uiso 0.596(8) 1 calc R U P A 1
H37B H 0.673944 0.758273 0.875150 0.032 Uiso 0.596(8) 1 calc R U P A 1
H37C H 0.718057 0.734012 0.828497 0.032 Uiso 0.404(8) 1 calc R U P A 2
H37D H 0.678312 0.778591 0.878471 0.032 Uiso 0.404(8) 1 calc R U P A 2
C38 C 0.7416(8) 0.8696(4) 0.8469(3) 0.030(3) Uani 0.596(8) 1 d D . P A 1
H38A H 0.717260 0.901126 0.876083 0.036 Uiso 0.596(8) 1 calc R U P A 1
H38B H 0.831485 0.864508 0.847720 0.036 Uiso 0.596(8) 1 calc R U P A 1
C39 C 0.6911(5) 0.9093(4) 0.7997(3) 0.036(2) Uani 0.596(8) 1 d D . P A 1
H39A H 0.733738 0.887780 0.771190 0.043 Uiso 0.596(8) 1 calc R U P A 1
H39B H 0.699015 0.971468 0.800876 0.043 Uiso 0.596(8) 1 calc R U P A 1
C40 C 0.5585(5) 0.8830(3) 0.7967(3) 0.026(2) Uani 0.596(8) 1 d D . P A 1
H40A H 0.508509 0.923441 0.814592 0.031 Uiso 0.596(8) 1 calc R U P A 1
H40B H 0.526606 0.879996 0.762183 0.031 Uiso 0.596(8) 1 calc R U P A 1
C38* C 0.7410(10) 0.8654(4) 0.8275(5) 0.029(4) Uani 0.404(8) 1 d D . P A 2
H38C H 0.818050 0.874523 0.847299 0.035 Uiso 0.404(8) 1 calc R U P A 2
H38D H 0.758508 0.864451 0.792352 0.035 Uiso 0.404(8) 1 calc R U P A 2
C39* C 0.6485(7) 0.9331(5) 0.8378(4) 0.034(3) Uani 0.404(8) 1 d D . P A 2
H39C H 0.665207 0.986316 0.820494 0.040 Uiso 0.404(8) 1 calc R U P A 2
H39D H 0.644865 0.944249 0.873387 0.040 Uiso 0.404(8) 1 calc R U P A 2
C40* C 0.5335(8) 0.8906(3) 0.8169(5) 0.026(3) Uani 0.404(8) 1 d D . P A 2
H40C H 0.463044 0.905793 0.836250 0.031 Uiso 0.404(8) 1 calc R U P A 2
H40D H 0.515805 0.907926 0.782437 0.031 Uiso 0.404(8) 1 calc R U P A 2
C1S C 0.0319(7) 0.2013(5) 0.5415(3) 0.051(2) Uani 0.72(2) 1 d D U P B 1
H1SA H 0.107237 0.168518 0.546149 0.076 Uiso 0.72(2) 1 calc R U P B 1
H1SB H -0.006908 0.188704 0.509138 0.076 Uiso 0.72(2) 1 calc R U P B 1
H1SC H -0.023616 0.186360 0.566981 0.076 Uiso 0.72(2) 1 calc R U P B 1
C2S C 0.0609(7) 0.2930(5) 0.5447(3) 0.052(2) Uani 0.72(2) 1 d D U P B 1
H2SA H -0.016796 0.324554 0.544303 0.063 Uiso 0.72(2) 1 calc R U P B 1
H2SB H 0.104407 0.303691 0.576786 0.063 Uiso 0.72(2) 1 calc R U P B 1
C3S C 0.1355(7) 0.3282(4) 0.5057(3) 0.0326(17) Uani 0.72(2) 1 d D U P B 1
H3SA H 0.092383 0.317879 0.473484 0.039 Uiso 0.72(2) 1 calc R U P B 1
H3SB H 0.213745 0.297269 0.506092 0.039 Uiso 0.72(2) 1 calc R U P B 1
C4S C 0.1620(7) 0.4201(4) 0.5103(3) 0.050(2) Uani 0.72(2) 1 d D U P B 1
H4SA H 0.083850 0.450383 0.512860 0.060 Uiso 0.72(2) 1 calc R U P B 1
H4SB H 0.210996 0.429531 0.541265 0.060 Uiso 0.72(2) 1 calc R U P B 1
C5S C 0.2276(10) 0.4581(5) 0.4695(3) 0.062(2) Uani 0.72(2) 1 d D U P B 1
H5SA H 0.248504 0.516731 0.477605 0.093 Uiso 0.72(2) 1 calc R U P B 1
H5SB H 0.175332 0.456559 0.439297 0.093 Uiso 0.72(2) 1 calc R U P B 1
H5SC H 0.302362 0.426134 0.464757 0.093 Uiso 0.72(2) 1 calc R U P B 1
C1S* C 0.050(2) 0.2307(18) 0.5474(11) 0.094(7) Uani 0.28(2) 1 d D U P B 2
H1SD H 0.023567 0.225944 0.580974 0.142 Uiso 0.28(2) 1 calc R U P B 2
H1SE H 0.131862 0.206001 0.545838 0.142 Uiso 0.28(2) 1 calc R U P B 2
H1SF H -0.006745 0.200475 0.524928 0.142 Uiso 0.28(2) 1 calc R U P B 2
C2S* C 0.0544(18) 0.3214(14) 0.5331(10) 0.074(6) Uani 0.28(2) 1 d D U P B 2
H2SC H -0.021269 0.335213 0.513417 0.089 Uiso 0.28(2) 1 calc R U P B 2
H2SD H 0.055806 0.356269 0.563198 0.089 Uiso 0.28(2) 1 calc R U P B 2
C3S* C 0.161(2) 0.3449(12) 0.5044(11) 0.063(6) Uani 0.28(2) 1 d D U P B 2
H3SC H 0.153232 0.315362 0.472466 0.076 Uiso 0.28(2) 1 calc R U P B 2
H3SD H 0.235644 0.324059 0.522160 0.076 Uiso 0.28(2) 1 calc R U P B 2
C4S* C 0.1755(19) 0.4368(11) 0.4950(10) 0.053(5) Uani 0.28(2) 1 d D U P B 2
H4SC H 0.096722 0.459766 0.481694 0.064 Uiso 0.28(2) 1 calc R U P B 2
H4SD H 0.195986 0.465529 0.526557 0.064 Uiso 0.28(2) 1 calc R U P B 2
C5S* C 0.271(2) 0.4566(11) 0.4602(8) 0.061(5) Uani 0.28(2) 1 d D U P B 2
H5SD H 0.280272 0.517931 0.457720 0.092 Uiso 0.28(2) 1 calc R U P B 2
H5SE H 0.247479 0.433386 0.427864 0.092 Uiso 0.28(2) 1 calc R U P B 2
H5SF H 0.348702 0.431711 0.472239 0.092 Uiso 0.28(2) 1 calc R U P B 2

loop_
_atom_site_aniso_label
_atom_site_aniso_U_11
_atom_site_aniso_U_22
_atom_site_aniso_U_33
_atom_site_aniso_U_23
_atom_site_aniso_U_13
_atom_site_aniso_U_12
Sc1 0.0101(3) 0.0128(3) 0.0214(3) 0.0004(3) 0.0024(2) -0.0001(2)
Si1 0.0134(4) 0.0216(5) 0.0283(5) 0.0019(4) 0.0043(4) 0.0037(4)
Si2 0.0254(5) 0.0377(6) 0.0240(5) -0.0045(4) 0.0013(4) 0.0019(4)
N1 0.0105(12) 0.0147(13) 0.0189(14) 0.0003(11) 0.0016(11) -0.0008(10)
C1 0.0090(15) 0.0097(15) 0.0175(16) -0.0025(13) 0.0024(12) -0.0011(12)
C2 0.0122(15) 0.0083(15) 0.0205(17) -0.0045(13) 0.0000(13) -0.0011(12)
C3 0.0167(16) 0.0119(15) 0.0182(17) -0.0009(13) -0.0021(13) 0.0017(13)
C4 0.0131(15) 0.0107(15) 0.0181(17) -0.0032(13) 0.0025(13) -0.0025(12)
C5 0.0080(14) 0.0135(15) 0.0217(17) -0.0037(13) 0.0006(13) -0.0019(12)
C6 0.0122(15) 0.0115(15) 0.0171(16) -0.0020(13) 0.0014(12) 0.0006(12)
C7 0.0102(15) 0.0124(15) 0.0179(16) -0.0003(13) 0.0014(13) 0.0002(12)
C8 0.0108(15) 0.0132(16) 0.0245(18) -0.0017(13) 0.0035(13) 0.0016(12)
C9 0.0139(15) 0.0108(15) 0.0172(16) -0.0015(13) 0.0020(13) 0.0016(12)
C10 0.0170(16) 0.0161(16) 0.0155(16) 0.0025(13) 0.0047(13) 0.0004(13)
C11 0.0112(15) 0.0103(15) 0.0234(17) -0.0037(13) 0.0047(13) 0.0005(12)
C12 0.0109(15) 0.0083(14) 0.0204(17) -0.0006(12) 0.0006(13) 0.0006(12)
C13 0.0093(15) 0.0165(16) 0.0241(17) 0.0013(14) -0.0007(13) 0.0015(12)
C14 0.0172(16) 0.0198(17) 0.0289(19) 0.0012(15) 0.0017(14) 0.0079(14)
C15 0.0123(16) 0.0228(18) 0.038(2) 0.0008(16) -0.0058(15) -0.0012(14)
C16 0.0148(16) 0.0257(18) 0.0267(18) 0.0011(15) -0.0024(14) 0.0036(14)
C17 0.0131(15) 0.0210(17) 0.0208(17) 0.0009(14) 0.0024(13) -0.0006(13)
C18 0.0140(16) 0.0262(18) 0.0273(19) 0.0056(15) 0.0048(14) -0.0017(14)
C19 0.0170(17) 0.0232(18) 0.0322(19) 0.0061(15) 0.0042(15) -0.0039(14)
C20 0.0232(18) 0.033(2) 0.0234(18) -0.0001(15) 0.0054(15) -0.0017(15)
C21 0.0153(16) 0.0189(17) 0.0173(16) 0.0008(13) 0.0001(13) 0.0010(13)
C22 0.0151(16) 0.0241(17) 0.0269(18) 0.0047(15) -0.0017(14) 0.0033(14)
C23 0.0131(16) 0.0307(19) 0.0260(18) 0.0066(15) -0.0053(14) -0.0009(14)
C24 0.0252(18) 0.0261(18) 0.0239(19) -0.0003(15) -0.0043(15) 0.0007(15)
C25 0.0143(16) 0.0214(17) 0.0253(18) 0.0015(14) 0.0056(14) -0.0022(13)
C26 0.0181(17) 0.032(2) 0.043(2) 0.0060(17) 0.0159(16) 0.0045(15)
C27 0.0200(18) 0.037(2) 0.036(2) -0.0044(17) 0.0091(15) -0.0150(16)
C28 0.0193(17) 0.037(2) 0.034(2) 0.0079(17) 0.0108(15) -0.0020(15)
C29 0.0146(16) 0.0128(16) 0.0309(18) 0.0030(14) 0.0035(14) -0.0016(13)
C30 0.0267(19) 0.0241(19) 0.043(2) -0.0015(16) 0.0102(17) 0.0017(15)
C31 0.0197(17) 0.0275(19) 0.034(2) -0.0055(16) 0.0069(15) 0.0019(14)
C32 0.0202(19) 0.048(2) 0.043(2) 0.0122(19) 0.0060(17) 0.0116(17)
C33 0.0178(16) 0.0124(15) 0.0194(16) 0.0018(13) 0.0038(13) 0.0056(13)
C34 0.036(2) 0.065(3) 0.033(2) -0.007(2) 0.0090(18) 0.004(2)
C35 0.055(3) 0.052(3) 0.057(3) -0.027(2) 0.012(2) -0.016(2)
C36 0.035(2) 0.099(4) 0.033(2) 0.003(2) -0.0018(18) 0.021(2)
O1 0.0138(11) 0.0133(11) 0.0349(13) 0.0012(9) -0.0003(9) -0.0021(9)
C37 0.0155(16) 0.0207(17) 0.044(2) -0.0019(16) -0.0059(15) 0.0013(14)
C38 0.019(4) 0.023(4) 0.048(6) -0.010(3) -0.006(3) -0.007(3)
C39 0.023(3) 0.023(3) 0.061(5) 0.009(3) 0.002(3) -0.006(3)
C40 0.022(3) 0.012(3) 0.044(5) 0.010(3) 0.003(3) -0.004(2)
C38* 0.017(5) 0.024(5) 0.045(10) -0.008(5) -0.010(5) -0.005(4)
C39* 0.029(5) 0.016(4) 0.054(7) 0.001(4) -0.006(4) -0.004(3)
C40* 0.026(5) 0.006(4) 0.043(8) 0.007(4) -0.006(5) -0.004(3)
C1S 0.055(3) 0.051(3) 0.047(3) 0.0010(18) 0.0066(17) -0.0060(18)
C2S 0.060(4) 0.053(4) 0.045(3) -0.006(3) 0.013(3) -0.011(3)
C3S 0.035(3) 0.032(3) 0.031(3) -0.006(2) -0.004(2) 0.008(2)
C4S 0.053(3) 0.045(3) 0.052(4) -0.008(3) -0.002(3) -0.004(3)
C5S 0.064(3) 0.060(3) 0.063(3) 0.0033(18) 0.0045(19) -0.0040(18)
C1S* 0.096(7) 0.094(7) 0.093(7) 0.000(2) 0.006(2) -0.001(2)
C2S* 0.071(7) 0.078(7) 0.071(8) -0.005(5) 0.003(5) 0.002(5)
C3S* 0.064(7) 0.060(7) 0.065(7) -0.003(5) 0.000(5) 0.007(4)
C4S* 0.052(6) 0.056(6) 0.052(7) -0.010(4) 0.001(4) 0.004(4)
C5S* 0.061(6) 0.062(6) 0.062(6) 0.001(2) 0.005(2) 0.000(2)

loop_
_atom_type_symbol
_atom_type_description
_atom_type_scat_dispersion_real
_atom_type_scat_dispersion_imag
_atom_type_scat_source
C C 0.0033 0.0016 'International Tables Vol C Tables 4.2.6.8 and 6.1.1.4'
H H 0.0000 0.0000 'International Tables Vol C Tables 4.2.6.8 and 6.1.1.4'
N N 0.0061 0.0033 'International Tables Vol C Tables 4.2.6.8 and 6.1.1.4'
O O 0.0106 0.0060 'International Tables Vol C Tables 4.2.6.8 and 6.1.1.4'
Si Si 0.0817 0.0704 'International Tables Vol C Tables 4.2.6.8 and 6.1.1.4'
Sc Sc 0.2519 0.3716 'International Tables Vol C Tables 4.2.6.8 and 6.1.1.4'

loop_
_geom_angle_atom_site_label_1
_geom_angle_atom_site_label_2
_geom_angle_atom_site_label_3
_geom_angle
_geom_angle_site_symmetry_1
_geom_angle_site_symmetry_3
_geom_angle_publ_flag
O1 Sc1 C33 101.41(10) . . ?
O1 Sc1 C29 95.04(9) . . ?
C33 Sc1 C29 104.59(11) . . ?
O1 Sc1 N1 98.35(8) . . ?
C33 Sc1 N1 121.68(10) . . ?
C29 Sc1 N1 127.56(10) . . ?
O1 Sc1 C1 122.27(8) . . ?
C33 Sc1 C1 92.34(10) . . ?
C29 Sc1 C1 135.15(11) . . ?
N1 Sc1 C1 33.08(8) . . ?
O1 Sc1 C12 109.41(9) . . ?
C33 Sc1 C12 141.81(10) . . ?
C29 Sc1 C12 94.79(11) . . ?
N1 Sc1 C12 33.14(8) . . ?
C1 Sc1 C12 52.22(9) . . ?
O1 Sc1 C6 152.76(8) . . ?
C33 Sc1 C6 90.50(10) . . ?
C29 Sc1 C6 105.64(10) . . ?
N1 Sc1 C6 54.94(8) . . ?
C1 Sc1 C6 31.79(8) . . ?
C12 Sc1 C6 52.25(9) . . ?
O1 Sc1 C7 139.87(8) . . ?
C33 Sc1 C7 117.79(10) . . ?
C29 Sc1 C7 83.72(10) . . ?
N1 Sc1 C7 54.69(8) . . ?
C1 Sc1 C7 51.98(9) . . ?
C12 Sc1 C7 31.63(8) . . ?
C6 Sc1 C7 31.20(8) . . ?
C29 Si1 C30 110.23(15) . . ?
C29 Si1 C31 112.36(14) . . ?
C30 Si1 C31 108.56(15) . . ?
C29 Si1 C32 111.57(15) . . ?
C30 Si1 C32 106.32(17) . . ?
C31 Si1 C32 107.57(16) . . ?
C33 Si2 C36 111.55(17) . . ?
C33 Si2 C34 113.78(16) . . ?
C36 Si2 C34 105.24(18) . . ?
C33 Si2 C35 111.29(17) . . ?
C36 Si2 C35 108.9(2) . . ?
C34 Si2 C35 105.71(19) . . ?
C1 N1 C12 104.9(2) . . ?
C1 N1 Sc1 79.69(15) . . ?
C12 N1 Sc1 79.72(15) . . ?
N1 C1 C6 111.5(2) . . ?
N1 C1 C2 129.2(2) . . ?
C6 C1 C2 119.3(2) . . ?
N1 C1 Sc1 67.23(14) . . ?
C6 C1 Sc1 79.75(16) . . ?
C2 C1 Sc1 121.65(19) . . ?
C3 C2 C1 115.8(3) . . ?
C3 C2 C13 122.7(3) . . ?
C1 C2 C13 121.3(2) . . ?
C2 C3 C4 125.1(3) . . ?
C2 C3 H3A 117.4 . . ?
C4 C3 H3A 117.4 . . ?
C5 C4 C3 118.4(3) . . ?
C5 C4 C17 123.2(3) . . ?
C3 C4 C17 118.4(3) . . ?
C4 C5 C6 119.2(3) . . ?
C4 C5 H5A 120.4 . . ?
C6 C5 H5A 120.4 . . ?
C5 C6 C1 121.9(3) . . ?
C5 C6 C7 132.4(3) . . ?
C1 C6 C7 105.7(2) . . ?
C5 C6 Sc1 121.89(19) . . ?
C1 C6 Sc1 68.46(15) . . ?
C7 C6 Sc1 75.00(16) . . ?
C8 C7 C12 121.6(3) . . ?
C8 C7 C6 132.2(3) . . ?
C12 C7 C6 106.0(2) . . ?
C8 C7 Sc1 126.32(19) . . ?
C12 C7 Sc1 68.00(15) . . ?
C6 C7 Sc1 73.80(16) . . ?
C9 C8 C7 119.5(3) . . ?
C9 C8 H8A 120.3 . . ?
C7 C8 H8A 120.3 . . ?
C8 C9 C10 118.3(3) . . ?
C8 C9 C21 123.4(3) . . ?
C10 C9 C21 118.2(2) . . ?
C11 C10 C9 125.1(3) . . ?
C11 C10 H10A 117.5 . . ?
C9 C10 H10A 117.5 . . ?
C10 C11 C12 116.0(2) . . ?
C10 C11 C25 121.6(3) . . ?
C12 C11 C25 122.2(3) . . ?
N1 C12 C7 111.3(2) . . ?
N1 C12 C11 129.1(2) . . ?
C7 C12 C11 119.6(3) . . ?
N1 C12 Sc1 67.13(15) . . ?
C7 C12 Sc1 80.37(17) . . ?
C11 C12 Sc1 121.81(19) . . ?
C14 C13 C15 109.0(2) . . ?
C14 C13 C16 108.3(2) . . ?
C15 C13 C16 108.3(2) . . ?
C14 C13 C2 108.5(2) . . ?
C15 C13 C2 110.6(2) . . ?
C16 C13 C2 112.0(2) . . ?
C13 C14 H14A 109.5 . . ?
C13 C14 H14B 109.5 . . ?
H14A C14 H14B 109.5 . . ?
C13 C14 H14C 109.5 . . ?
H14A C14 H14C 109.5 . . ?
H14B C14 H14C 109.5 . . ?
C13 C15 H15A 109.5 . . ?
C13 C15 H15B 109.5 . . ?
H15A C15 H15B 109.5 . . ?
C13 C15 H15C 109.5 . . ?
H15A C15 H15C 109.5 . . ?
H15B C15 H15C 109.5 . . ?
C13 C16 H16A 109.5 . . ?
C13 C16 H16B 109.5 . . ?
H16A C16 H16B 109.5 . . ?
C13 C16 H16C 109.5 . . ?
H16A C16 H16C 109.5 . . ?
H16B C16 H16C 109.5 . . ?
C4 C17 C20 109.7(2) . . ?
C4 C17 C19 109.4(2) . . ?
C20 C17 C19 109.4(3) . . ?
C4 C17 C18 112.0(2) . . ?
C20 C17 C18 108.1(2) . . ?
C19 C17 C18 108.2(2) . . ?
C17 C18 H18A 109.5 . . ?
C17 C18 H18B 109.5 . . ?
H18A C18 H18B 109.5 . . ?
C17 C18 H18C 109.5 . . ?
H18A C18 H18C 109.5 . . ?
H18B C18 H18C 109.5 . . ?
C17 C19 H19A 109.5 . . ?
C17 C19 H19B 109.5 . . ?
H19A C19 H19B 109.5 . . ?
C17 C19 H19C 109.5 . . ?
H19A C19 H19C 109.5 . . ?
H19B C19 H19C 109.5 . . ?
C17 C20 H20A 109.5 . . ?
C17 C20 H20B 109.5 . . ?
H20A C20 H20B 109.5 . . ?
C17 C20 H20C 109.5 . . ?
H20A C20 H20C 109.5 . . ?
H20B C20 H20C 109.5 . . ?
C24 C21 C23 108.4(3) . . ?
C24 C21 C9 108.5(2) . . ?
C23 C21 C9 112.0(2) . . ?
C24 C21 C22 109.7(2) . . ?
C23 C21 C22 108.0(2) . . ?
C9 C21 C22 110.2(2) . . ?
C21 C22 H22A 109.5 . . ?
C21 C22 H22B 109.5 . . ?
H22A C22 H22B 109.5 . . ?
C21 C22 H22C 109.5 . . ?
H22A C22 H22C 109.5 . . ?
H22B C22 H22C 109.5 . . ?
C21 C23 H23A 109.5 . . ?
C21 C23 H23B 109.5 . . ?
H23A C23 H23B 109.5 . . ?
C21 C23 H23C 109.5 . . ?
H23A C23 H23C 109.5 . . ?
H23B C23 H23C 109.5 . . ?
C21 C24 H24A 109.5 . . ?
C21 C24 H24B 109.5 . . ?
H24A C24 H24B 109.5 . . ?
C21 C24 H24C 109.5 . . ?
H24A C24 H24C 109.5 . . ?
H24B C24 H24C 109.5 . . ?
C27 C25 C28 108.5(3) . . ?
C27 C25 C26 109.3(3) . . ?
C28 C25 C26 107.6(3) . . ?
C27 C25 C11 110.1(2) . . ?
C28 C25 C11 112.4(2) . . ?
C26 C25 C11 108.9(2) . . ?
C25 C26 H26A 109.5 . . ?
C25 C26 H26B 109.5 . . ?
H26A C26 H26B 109.5 . . ?
C25 C26 H26C 109.5 . . ?
H26A C26 H26C 109.5 . . ?
H26B C26 H26C 109.5 . . ?
C25 C27 H27A 109.5 . . ?
C25 C27 H27B 109.5 . . ?
H27A C27 H27B 109.5 . . ?
C25 C27 H27C 109.5 . . ?
H27A C27 H27C 109.5 . . ?
H27B C27 H27C 109.5 . . ?
C25 C28 H28A 109.5 . . ?
C25 C28 H28B 109.5 . . ?
H28A C28 H28B 109.5 . . ?
C25 C28 H28C 109.5 . . ?
H28A C28 H28C 109.5 . . ?
H28B C28 H28C 109.5 . . ?
Si1 C29 Sc1 126.61(16) . . ?
Si1 C29 H29A 105.7 . . ?
Sc1 C29 H29A 105.7 . . ?
Si1 C29 H29B 105.7 . . ?
Sc1 C29 H29B 105.7 . . ?
H29A C29 H29B 106.1 . . ?
Si1 C30 H30A 109.5 . . ?
Si1 C30 H30B 109.5 . . ?
H30A C30 H30B 109.5 . . ?
Si1 C30 H30C 109.5 . . ?
H30A C30 H30C 109.5 . . ?
H30B C30 H30C 109.5 . . ?
Si1 C31 H31A 109.5 . . ?
Si1 C31 H31B 109.5 . . ?
H31A C31 H31B 109.5 . . ?
Si1 C31 H31C 109.5 . . ?
H31A C31 H31C 109.5 . . ?
H31B C31 H31C 109.5 . . ?
Si1 C32 H32A 109.5 . . ?
Si1 C32 H32B 109.5 . . ?
H32A C32 H32B 109.5 . . ?
Si1 C32 H32C 109.5 . . ?
H32A C32 H32C 109.5 . . ?
H32B C32 H32C 109.5 . . ?
Si2 C33 Sc1 135.94(16) . . ?
Si2 C33 H33A 103.2 . . ?
Sc1 C33 H33A 103.2 . . ?
Si2 C33 H33B 103.2 . . ?
Sc1 C33 H33B 103.2 . . ?
H33A C33 H33B 105.2 . . ?
Si2 C34 H34A 109.5 . . ?
Si2 C34 H34B 109.5 . . ?
H34A C34 H34B 109.5 . . ?
Si2 C34 H34C 109.5 . . ?
H34A C34 H34C 109.5 . . ?
H34B C34 H34C 109.5 . . ?
Si2 C35 H35A 109.5 . . ?
Si2 C35 H35B 109.5 . . ?
H35A C35 H35B 109.5 . . ?
Si2 C35 H35C 109.5 . . ?
H35A C35 H35C 109.5 . . ?
H35B C35 H35C 109.5 . . ?
Si2 C36 H36A 109.5 . . ?
Si2 C36 H36B 109.5 . . ?
H36A C36 H36B 109.5 . . ?
Si2 C36 H36C 109.5 . . ?
H36A C36 H36C 109.5 . . ?
H36B C36 H36C 109.5 . . ?
C37 O1 C40 107.1(3) . . ?
C37 O1 C40* 109.7(4) . . ?
C37 O1 Sc1 126.75(16) . . ?
C40 O1 Sc1 126.0(3) . . ?
C40* O1 Sc1 119.8(4) . . ?
O1 C37 C38 106.9(4) . . ?
O1 C37 C38* 99.5(5) . . ?
O1 C37 H37A 110.3 . . ?
C38 C37 H37A 110.3 . . ?
O1 C37 H37B 110.3 . . ?
C38 C37 H37B 110.3 . . ?
H37A C37 H37B 108.6 . . ?
O1 C37 H37C 111.9 . . ?
C38* C37 H37C 111.9 . . ?
O1 C37 H37D 111.9 . . ?
C38* C37 H37D 111.9 . . ?
H37C C37 H37D 109.6 . . ?
C39 C38 C37 99.1(5) . . ?
C39 C38 H38A 111.9 . . ?
C37 C38 H38A 111.9 . . ?
C39 C38 H38B 111.9 . . ?
C37 C38 H38B 111.9 . . ?
H38A C38 H38B 109.6 . . ?
C38 C39 C40 103.8(5) . . ?
C38 C39 H39A 111.0 . . ?
C40 C39 H39A 111.0 . . ?
C38 C39 H39B 111.0 . . ?
C40 C39 H39B 111.0 . . ?
H39A C39 H39B 109.0 . . ?
O1 C40 C39 105.0(4) . . ?
O1 C40 H40A 110.8 . . ?
C39 C40 H40A 110.8 . . ?
O1 C40 H40B 110.8 . . ?
C39 C40 H40B 110.8 . . ?
H40A C40 H40B 108.8 . . ?
C39* C38* C37 103.7(6) . . ?
C39* C38* H38C 111.0 . . ?
C37 C38* H38C 111.0 . . ?
C39* C38* H38D 111.0 . . ?
C37 C38* H38D 111.0 . . ?
H38C C38* H38D 109.0 . . ?
C38* C39* C40* 99.8(7) . . ?
C38* C39* H39C 111.8 . . ?
C40* C39* H39C 111.8 . . ?
C38* C39* H39D 111.8 . . ?
C40* C39* H39D 111.8 . . ?
H39C C39* H39D 109.5 . . ?
O1 C40* C39* 106.0(5) . . ?
O1 C40* H40C 110.5 . . ?
C39* C40* H40C 110.5 . . ?
O1 C40* H40D 110.5 . . ?
C39* C40* H40D 110.5 . . ?
H40C C40* H40D 108.7 . . ?
C2S C1S H1SA 109.5 . . ?
C2S C1S H1SB 109.5 . . ?
H1SA C1S H1SB 109.5 . . ?
C2S C1S H1SC 109.5 . . ?
H1SA C1S H1SC 109.5 . . ?
H1SB C1S H1SC 109.5 . . ?
C3S C2S C1S 116.7(5) . . ?
C3S C2S H2SA 108.1 . . ?
C1S C2S H2SA 108.1 . . ?
C3S C2S H2SB 108.1 . . ?
C1S C2S H2SB 108.1 . . ?
H2SA C2S H2SB 107.3 . . ?
C2S C3S C4S 114.9(5) . . ?
C2S C3S H3SA 108.6 . . ?
C4S C3S H3SA 108.6 . . ?
C2S C3S H3SB 108.6 . . ?
C4S C3S H3SB 108.6 . . ?
H3SA C3S H3SB 107.5 . . ?
C5S C4S C3S 115.8(5) . . ?
C5S C4S H4SA 108.3 . . ?
C3S C4S H4SA 108.3 . . ?
C5S C4S H4SB 108.3 . . ?
C3S C4S H4SB 108.3 . . ?
H4SA C4S H4SB 107.4 . . ?
C4S C5S H5SA 109.5 . . ?
C4S C5S H5SB 109.5 . . ?
H5SA C5S H5SB 109.5 . . ?
C4S C5S H5SC 109.5 . . ?
H5SA C5S H5SC 109.5 . . ?
H5SB C5S H5SC 109.5 . . ?
C2S* C1S* H1SD 109.5 . . ?
C2S* C1S* H1SE 109.5 . . ?
H1SD C1S* H1SE 109.5 . . ?
C2S* C1S* H1SF 109.5 . . ?
H1SD C1S* H1SF 109.5 . . ?
H1SE C1S* H1SF 109.5 . . ?
C3S* C2S* C1S* 114.5(9) . . ?
C3S* C2S* H2SC 108.6 . . ?
C1S* C2S* H2SC 108.6 . . ?
C3S* C2S* H2SD 108.6 . . ?
C1S* C2S* H2SD 108.6 . . ?
H2SC C2S* H2SD 107.6 . . ?
C2S* C3S* C4S* 115.6(9) . . ?
C2S* C3S* H3SC 108.4 . . ?
C4S* C3S* H3SC 108.4 . . ?
C2S* C3S* H3SD 108.4 . . ?
C4S* C3S* H3SD 108.4 . . ?
H3SC C3S* H3SD 107.4 . . ?
C5S* C4S* C3S* 113.9(8) . . ?
C5S* C4S* H4SC 108.8 . . ?
C3S* C4S* H4SC 108.8 . . ?
C5S* C4S* H4SD 108.8 . . ?
C3S* C4S* H4SD 108.8 . . ?
H4SC C4S* H4SD 107.7 . . ?
C4S* C5S* H5SD 109.5 . . ?
C4S* C5S* H5SE 109.5 . . ?
H5SD C5S* H5SE 109.5 . . ?
C4S* C5S* H5SF 109.5 . . ?
H5SD C5S* H5SF 109.5 . . ?
H5SE C5S* H5SF 109.5 . . ?

loop_
_geom_bond_atom_site_label_1
_geom_bond_atom_site_label_2
_geom_bond_distance
_geom_bond_site_symmetry_2
_geom_bond_publ_flag
Sc1 O1 2.160(2) . ?
Sc1 C33 2.198(3) . ?
Sc1 C29 2.220(3) . ?
Sc1 N1 2.357(2) . ?
Sc1 C1 2.515(3) . ?
Sc1 C12 2.517(3) . ?
Sc1 C6 2.660(3) . ?
Sc1 C7 2.676(3) . ?
Si1 C29 1.840(3) . ?
Si1 C30 1.869(3) . ?
Si1 C31 1.876(3) . ?
Si1 C32 1.879(3) . ?
Si2 C33 1.828(3) . ?
Si2 C36 1.868(4) . ?
Si2 C34 1.872(3) . ?
Si2 C35 1.877(4) . ?
N1 C1 1.395(4) . ?
N1 C12 1.398(4) . ?
C1 C6 1.424(4) . ?
C1 C2 1.430(4) . ?
C2 C3 1.378(4) . ?
C2 C13 1.535(4) . ?
C3 C4 1.429(4) . ?
C3 H3A 0.9500 . ?
C4 C5 1.363(4) . ?
C4 C17 1.531(4) . ?
C5 C6 1.407(4) . ?
C5 H5A 0.9500 . ?
C6 C7 1.435(4) . ?
C7 C8 1.407(4) . ?
C7 C12 1.423(4) . ?
C8 C9 1.363(4) . ?
C8 H8A 0.9500 . ?
C9 C10 1.428(4) . ?
C9 C21 1.533(4) . ?
C10 C11 1.376(4) . ?
C10 H10A 0.9500 . ?
C11 C12 1.426(4) . ?
C11 C25 1.546(4) . ?
C13 C14 1.530(4) . ?
C13 C15 1.533(4) . ?
C13 C16 1.534(4) . ?
C14 H14A 0.9800 . ?
C14 H14B 0.9800 . ?
C14 H14C 0.9800 . ?
C15 H15A 0.9800 . ?
C15 H15B 0.9800 . ?
C15 H15C 0.9800 . ?
C16 H16A 0.9800 . ?
C16 H16B 0.9800 . ?
C16 H16C 0.9800 . ?
C17 C20 1.531(4) . ?
C17 C19 1.534(4) . ?
C17 C18 1.537(4) . ?
C18 H18A 0.9800 . ?
C18 H18B 0.9800 . ?
C18 H18C 0.9800 . ?
C19 H19A 0.9800 . ?
C19 H19B 0.9800 . ?
C19 H19C 0.9800 . ?
C20 H20A 0.9800 . ?
C20 H20B 0.9800 . ?
C20 H20C 0.9800 . ?
C21 C24 1.530(4) . ?
C21 C23 1.530(4) . ?
C21 C22 1.538(4) . ?
C22 H22A 0.9800 . ?
C22 H22B 0.9800 . ?
C22 H22C 0.9800 . ?
C23 H23A 0.9800 . ?
C23 H23B 0.9800 . ?
C23 H23C 0.9800 . ?
C24 H24A 0.9800 . ?
C24 H24B 0.9800 . ?
C24 H24C 0.9800 . ?
C25 C27 1.524(4) . ?
C25 C28 1.529(4) . ?
C25 C26 1.539(4) . ?
C26 H26A 0.9800 . ?
C26 H26B 0.9800 . ?
C26 H26C 0.9800 . ?
C27 H27A 0.9800 . ?
C27 H27B 0.9800 . ?
C27 H27C 0.9800 . ?
C28 H28A 0.9800 . ?
C28 H28B 0.9800 . ?
C28 H28C 0.9800 . ?
C29 H29A 0.9900 . ?
C29 H29B 0.9900 . ?
C30 H30A 0.9800 . ?
C30 H30B 0.9800 . ?
C30 H30C 0.9800 . ?
C31 H31A 0.9800 . ?
C31 H31B 0.9800 . ?
C31 H31C 0.9800 . ?
C32 H32A 0.9800 . ?
C32 H32B 0.9800 . ?
C32 H32C 0.9800 . ?
C33 H33A 0.9900 . ?
C33 H33B 0.9900 . ?
C34 H34A 0.9800 . ?
C34 H34B 0.9800 . ?
C34 H34C 0.9800 . ?
C35 H35A 0.9800 . ?
C35 H35B 0.9800 . ?
C35 H35C 0.9800 . ?
C36 H36A 0.9800 . ?
C36 H36B 0.9800 . ?
C36 H36C 0.9800 . ?
O1 C37 1.465(3) . ?
O1 C40 1.473(4) . ?
O1 C40* 1.475(4) . ?
C37 C38 1.519(5) . ?
C37 C38* 1.520(6) . ?
C37 H37A 0.9900 . ?
C37 H37B 0.9900 . ?
C37 H37C 0.9900 . ?
C37 H37D 0.9900 . ?
C38 C39 1.513(6) . ?
C38 H38A 0.9900 . ?
C38 H38B 0.9900 . ?
C39 C40 1.514(5) . ?
C39 H39A 0.9900 . ?
C39 H39B 0.9900 . ?
C40 H40A 0.9900 . ?
C40 H40B 0.9900 . ?
C38* C39* 1.515(6) . ?
C38* H38C 0.9900 . ?
C38* H38D 0.9900 . ?
C39* C40* 1.517(6) . ?
C39* H39C 0.9900 . ?
C39* H39D 0.9900 . ?
C40* H40C 0.9900 . ?
C40* H40D 0.9900 . ?
C1S C2S 1.491(5) . ?
C1S H1SA 0.9800 . ?
C1S H1SB 0.9800 . ?
C1S H1SC 0.9800 . ?
C2S C3S 1.487(5) . ?
C2S H2SA 0.9900 . ?
C2S H2SB 0.9900 . ?
C3S C4S 1.490(5) . ?
C3S H3SA 0.9900 . ?
C3S H3SB 0.9900 . ?
C4S C5S 1.487(5) . ?
C4S H4SA 0.9900 . ?
C4S H4SB 0.9900 . ?
C5S H5SA 0.9800 . ?
C5S H5SB 0.9800 . ?
C5S H5SC 0.9800 . ?
C1S* C2S* 1.493(6) . ?
C1S* H1SD 0.9800 . ?
C1S* H1SE 0.9800 . ?
C1S* H1SF 0.9800 . ?
C2S* C3S* 1.488(6) . ?
C2S* H2SC 0.9900 . ?
C2S* H2SD 0.9900 . ?
C3S* C4S* 1.490(6) . ?
C3S* H3SC 0.9900 . ?
C3S* H3SD 0.9900 . ?
C4S* C5S* 1.488(6) . ?
C4S* H4SC 0.9900 . ?
C4S* H4SD 0.9900 . ?
C5S* H5SD 0.9800 . ?
C5S* H5SE 0.9800 . ?
C5S* H5SF 0.9800 . ?
